data_4121494
loop_
_publ_author_name
'Shang, Ming'
'Sun, Shang-Zheng'
'Dai, Hui-Xiong'
'Yu, Jin-Quan'

_publ_section_title
;
 Cu(II)-Mediated C-H Amidation and Amination of Arenes: Exceptional
 Compatibility with Heterocycles.
;
_journal_issue 9
_journal_name_full 'Journal of the American Chemical Society'
_journal_page_first 3354
_journal_page_last 3357
_journal_paper_doi 10.1021/ja412880r
_journal_volume 136
_journal_year 2014
_chemical_formula_sum 'C23 H20 F N3 O4 S'
_chemical_formula_weight 453.48
_chemical_name_systematic
; 
 ? 
;
_space_group_IT_number 2
_symmetry_cell_setting triclinic
_symmetry_space_group_name_Hall '-P 1'
_symmetry_space_group_name_H-M 'P -1'
_atom_sites_solution_hydrogens geom
_atom_sites_solution_primary direct
_atom_sites_solution_secondary difmap
_audit_creation_method SHELXL-97
_cell_angle_alpha 68.596(2)
_cell_angle_beta 69.139(2)
_cell_angle_gamma 77.785(2)
_cell_formula_units_Z 2
_cell_length_a 8.9759(10)
_cell_length_b 11.1688(13)
_cell_length_c 12.3629(14)
_cell_measurement_reflns_used 2482
_cell_measurement_temperature 293(2)
_cell_measurement_theta_max 51.544
_cell_measurement_theta_min 4.878
_cell_volume 1073.5(2)
_computing_cell_refinement 'Bruker SMART'
_computing_data_collection 'Bruker SMART'
_computing_data_reduction 'Bruker SHELXTL'
_computing_molecular_graphics 'Bruker SHELXTL'
_computing_publication_material 'Bruker SHELXTL'
_computing_structure_refinement 'SHELXL-97 (Sheldrick, 1997)'
_computing_structure_solution 'SHELXS-97 (Sheldrick, 1990)'
_diffrn_ambient_temperature 293(2)
_diffrn_measured_fraction_theta_full 0.997
_diffrn_measured_fraction_theta_max 0.997
_diffrn_measurement_device_type 'CCD area detector'
_diffrn_measurement_method 'phi and omega scans'
_diffrn_radiation_monochromator graphite
_diffrn_radiation_source 'fine-focus sealed tube'
_diffrn_radiation_type MoK\a
_diffrn_radiation_wavelength 0.71073
_diffrn_reflns_av_R_equivalents 0.0216
_diffrn_reflns_av_sigmaI/netI 0.0376
_diffrn_reflns_limit_h_max 11
_diffrn_reflns_limit_h_min -11
_diffrn_reflns_limit_k_max 11
_diffrn_reflns_limit_k_min -13
_diffrn_reflns_limit_l_max 15
_diffrn_reflns_limit_l_min -14
_diffrn_reflns_number 6503
_diffrn_reflns_theta_full 26.00
_diffrn_reflns_theta_max 26.00
_diffrn_reflns_theta_min 1.86
_exptl_absorpt_coefficient_mu 0.195
_exptl_absorpt_correction_T_max 1.0000
_exptl_absorpt_correction_T_min 0.4563
_exptl_absorpt_correction_type empirical
_exptl_absorpt_process_details sadabs
_exptl_crystal_colour colorless
_exptl_crystal_density_diffrn 1.403
_exptl_crystal_density_method 'not measured'
_exptl_crystal_description prismatic
_exptl_crystal_F_000 472
_exptl_crystal_size_max 0.231
_exptl_crystal_size_mid 0.186
_exptl_crystal_size_min 0.112
_refine_diff_density_max 0.225
_refine_diff_density_min -0.285
_refine_diff_density_rms 0.052
_refine_ls_extinction_method none
_refine_ls_goodness_of_fit_ref 1.037
_refine_ls_hydrogen_treatment mixed
_refine_ls_matrix_type full
_refine_ls_number_parameters 298
_refine_ls_number_reflns 4208
_refine_ls_number_restraints 3
_refine_ls_restrained_S_all 1.041
_refine_ls_R_factor_all 0.0637
_refine_ls_R_factor_gt 0.0480
_refine_ls_shift/su_max 0.000
_refine_ls_shift/su_mean 0.000
_refine_ls_structure_factor_coef Fsqd
_refine_ls_weighting_details 'calc w=1/[\s^2^(Fo^2^)+(0.0839P)^2^+0.0755P] where P=(Fo^2^+2Fc^2^)/3'
_refine_ls_weighting_scheme calc
_refine_ls_wR_factor_gt 0.1316
_refine_ls_wR_factor_ref 0.1456
_reflns_number_gt 3082
_reflns_number_total 4208
_reflns_threshold_expression >2sigma(I)
_cod_data_source_file ja412880r_si_002.cif
_cod_data_source_block cd213582
_cod_depositor_comments
;
The following automatic conversions were performed:

'_symmetry_cell_setting' value 'Triclinic' changed to 'triclinic'
according to
/usr/data/users/saulius/crontab/automatic-downloads/current/ACS/lib/dictionaries/cif_core.dic
dictionary named 'cif_core.dic' version 2.4.2 from 2011-04-26.

Automatic conversion script
Id: cif_fix_values 2281 2013-09-26 08:29:07Z andrius 
;
_cod_original_sg_symbol_H-M P-1
_cod_database_code 4121494

loop_
_symmetry_equiv_pos_as_xyz
'x, y, z'
'-x, -y, -z'

loop_
_atom_site_label
_atom_site_type_symbol
_atom_site_fract_x
_atom_site_fract_y
_atom_site_fract_z
_atom_site_U_iso_or_equiv
_atom_site_adp_type
_atom_site_occupancy
_atom_site_symmetry_multiplicity
_atom_site_calc_flag
_atom_site_refinement_flags
S1 S 0.62957(6) 0.51812(5) 0.23486(5) 0.0709(2) Uani 1 1 d .
F1 F 0.1597(2) 1.00852(16) 0.38159(13) 0.1181(6) Uani 1 1 d .
N1 N 0.5990(2) 0.67267(17) 0.16686(16) 0.0666(5) Uani 1 1 d D
N2 N 0.3065(2) 0.95122(15) -0.02542(14) 0.0579(4) Uani 1 1 d D
N3 N 0.0930(2) 1.15219(16) 0.00408(15) 0.0665(4) Uani 1 1 d .
O1 O 0.4943(2) 0.78249(16) -0.02041(13) 0.0885(5) Uani 1 1 d .
O2 O -0.0045(2) 1.26696(16) -0.15109(15) 0.0890(5) Uani 1 1 d .
O3 O 0.74002(19) 0.47045(16) 0.14117(15) 0.0934(5) Uani 1 1 d .
O4 O 0.66985(19) 0.50058(16) 0.34154(15) 0.0932(5) Uani 1 1 d .
C1 C 0.4832(2) 0.75718(17) 0.22181(16) 0.0551(4) Uani 1 1 d .
C2 C 0.4675(3) 0.7531(2) 0.33923(18) 0.0695(5) Uani 1 1 d .
H2 H 0.5331 0.6931 0.3814 0.083 Uiso 1 1 calc R
C3 C 0.3576(3) 0.8353(2) 0.3938(2) 0.0761(6) Uani 1 1 d .
H3 H 0.3451 0.8296 0.4735 0.091 Uiso 1 1 calc R
C4 C 0.2672(3) 0.9254(2) 0.32902(19) 0.0732(6) Uani 1 1 d .
C5 C 0.2790(3) 0.93478(19) 0.21337(18) 0.0666(5) Uani 1 1 d .
H5 H 0.2147 0.9980 0.1723 0.080 Uiso 1 1 calc RD
C6 C 0.3868(2) 0.85019(16) 0.15628(15) 0.0530(4) Uani 1 1 d .
C7 C 0.4007(2) 0.85774(17) 0.03014(16) 0.0566(4) Uani 1 1 d .
C8 C 0.2904(2) 0.97982(17) -0.14142(16) 0.0580(4) Uani 1 1 d .
C9 C 0.3784(3) 0.9106(2) -0.22138(18) 0.0733(6) Uani 1 1 d .
H9 H 0.4537 0.8430 -0.1995 0.088 Uiso 1 1 calc R
C10 C 0.3542(3) 0.9418(3) -0.3319(2) 0.0896(7) Uani 1 1 d .
H10 H 0.4136 0.8947 -0.3843 0.108 Uiso 1 1 calc R
C11 C 0.2454(4) 1.0402(3) -0.3671(2) 0.0977(8) Uani 1 1 d .
H11 H 0.2301 1.0598 -0.4425 0.117 Uiso 1 1 calc R
C12 C 0.1582(3) 1.1104(2) -0.2900(2) 0.0814(6) Uani 1 1 d .
H12 H 0.0834 1.1774 -0.3138 0.098 Uiso 1 1 calc R
C13 C 0.1794(2) 1.08335(19) -0.17732(17) 0.0629(5) Uani 1 1 d .
C14 C 0.0894(2) 1.16547(18) -0.10127(18) 0.0628(5) Uani 1 1 d .
C15 C -0.0083(3) 1.2603(2) 0.0415(2) 0.0790(6) Uani 1 1 d .
H15A H 0.0542 1.3132 0.0529 0.095 Uiso 1 1 calc R
H15B H -0.0934 1.2295 0.1169 0.095 Uiso 1 1 calc R
C16 C -0.0757(3) 1.3356(2) -0.0626(3) 0.0929(7) Uani 1 1 d .
H16A H -0.1915 1.3373 -0.0352 0.111 Uiso 1 1 calc R
H16B H -0.0465 1.4236 -0.0973 0.111 Uiso 1 1 calc R
C17 C 0.4474(2) 0.45404(17) 0.28159(17) 0.0629(5) Uani 1 1 d .
C18 C 0.4095(3) 0.4106(2) 0.2037(2) 0.0775(6) Uani 1 1 d .
H18 H 0.4814 0.4140 0.1271 0.093 Uiso 1 1 calc R
C19 C 0.2661(3) 0.3629(2) 0.2407(3) 0.0918(7) Uani 1 1 d .
H19 H 0.2421 0.3326 0.1886 0.110 Uiso 1 1 calc R
C20 C 0.1544(3) 0.3578(2) 0.3529(3) 0.0903(8) Uani 1 1 d .
C21 C 0.1950(3) 0.4027(2) 0.4290(3) 0.0918(8) Uani 1 1 d .
H21 H 0.1220 0.4009 0.5050 0.110 Uiso 1 1 calc R
C22 C 0.3396(3) 0.4496(2) 0.39481(19) 0.0759(6) Uani 1 1 d .
H22 H 0.3650 0.4781 0.4474 0.091 Uiso 1 1 calc R
C23 C -0.0032(3) 0.3049(3) 0.3933(4) 0.1366(13) Uani 1 1 d .
H23A H -0.0773 0.3705 0.3595 0.205 Uiso 1 1 calc R
H23B H -0.0445 0.2780 0.4807 0.205 Uiso 1 1 calc R
H23C H 0.0108 0.2322 0.3655 0.205 Uiso 1 1 calc R
H1 H 0.602(2) 0.6859(19) 0.0976(14) 0.060(6) Uiso 1 1 d D
H2A H 0.246(2) 0.9996(17) 0.0090(13) 0.060(6) Uiso 1 1 d D

loop_
_atom_site_aniso_label
_atom_site_aniso_U_11
_atom_site_aniso_U_22
_atom_site_aniso_U_33
_atom_site_aniso_U_23
_atom_site_aniso_U_13
_atom_site_aniso_U_12
S1 0.0655(3) 0.0694(3) 0.0741(4) -0.0248(3) -0.0295(3) 0.0198(2)
F1 0.1599(15) 0.1176(11) 0.0892(9) -0.0701(9) -0.0499(9) 0.0501(10)
N1 0.0654(10) 0.0700(10) 0.0573(10) -0.0200(8) -0.0176(8) 0.0056(8)
N2 0.0680(10) 0.0571(9) 0.0489(8) -0.0209(7) -0.0197(7) 0.0040(7)
N3 0.0703(10) 0.0630(9) 0.0642(10) -0.0224(8) -0.0213(8) 0.0034(8)
O1 0.1137(12) 0.0896(10) 0.0615(8) -0.0404(8) -0.0355(8) 0.0367(9)
O2 0.0975(11) 0.0818(10) 0.0914(11) -0.0253(9) -0.0514(9) 0.0193(9)
O3 0.0727(9) 0.0905(11) 0.1026(12) -0.0422(9) -0.0176(8) 0.0265(8)
O4 0.0940(11) 0.0976(12) 0.0989(11) -0.0295(9) -0.0634(10) 0.0256(9)
C1 0.0585(10) 0.0527(9) 0.0549(10) -0.0173(8) -0.0175(8) -0.0066(8)
C2 0.0865(14) 0.0665(12) 0.0648(12) -0.0205(10) -0.0378(11) -0.0005(10)
C3 0.1054(17) 0.0765(13) 0.0609(12) -0.0310(10) -0.0348(12) -0.0050(12)
C4 0.0946(15) 0.0726(13) 0.0615(12) -0.0379(10) -0.0262(11) 0.0080(11)
C5 0.0818(13) 0.0632(11) 0.0588(11) -0.0262(9) -0.0281(10) 0.0090(10)
C6 0.0596(10) 0.0523(9) 0.0476(9) -0.0171(7) -0.0146(8) -0.0070(8)
C7 0.0659(11) 0.0530(9) 0.0492(10) -0.0183(8) -0.0162(8) -0.0013(8)
C8 0.0688(11) 0.0594(10) 0.0475(10) -0.0162(8) -0.0182(8) -0.0105(9)
C9 0.0897(15) 0.0794(13) 0.0552(11) -0.0277(10) -0.0239(10) -0.0025(11)
C10 0.1134(19) 0.1038(18) 0.0649(14) -0.0408(13) -0.0324(13) -0.0027(15)
C11 0.119(2) 0.126(2) 0.0613(14) -0.0294(14) -0.0450(14) -0.0102(18)
C12 0.0904(15) 0.0942(16) 0.0648(13) -0.0184(12) -0.0381(12) -0.0066(13)
C13 0.0663(11) 0.0665(11) 0.0563(11) -0.0132(9) -0.0221(9) -0.0126(9)
C14 0.0609(11) 0.0584(10) 0.0675(12) -0.0128(9) -0.0250(9) -0.0058(9)
C15 0.0757(13) 0.0702(13) 0.0890(15) -0.0329(11) -0.0245(12) 0.0098(11)
C16 0.0853(16) 0.0761(15) 0.120(2) -0.0362(14) -0.0430(15) 0.0177(12)
C17 0.0732(12) 0.0502(10) 0.0589(11) -0.0167(8) -0.0257(9) 0.0156(9)
C18 0.0818(15) 0.0764(14) 0.0749(14) -0.0308(11) -0.0290(11) 0.0126(11)
C19 0.0927(18) 0.0828(16) 0.114(2) -0.0394(14) -0.0514(17) 0.0116(14)
C20 0.0731(15) 0.0544(12) 0.132(2) -0.0208(13) -0.0381(16) 0.0138(10)
C21 0.0886(17) 0.0633(13) 0.0901(17) -0.0143(12) -0.0064(14) 0.0060(12)
C22 0.0917(16) 0.0635(12) 0.0628(12) -0.0171(10) -0.0229(12) 0.0055(11)
C23 0.0791(18) 0.094(2) 0.216(4) -0.034(2) -0.044(2) 0.0043(15)

loop_
_atom_type_symbol
_atom_type_description
_atom_type_scat_dispersion_real
_atom_type_scat_dispersion_imag
_atom_type_scat_source
C C 0.0033 0.0016 'International Tables Vol C Tables 4.2.6.8 and 6.1.1.4'
H H 0.0000 0.0000 'International Tables Vol C Tables 4.2.6.8 and 6.1.1.4'
N N 0.0061 0.0033 'International Tables Vol C Tables 4.2.6.8 and 6.1.1.4'
O O 0.0106 0.0060 'International Tables Vol C Tables 4.2.6.8 and 6.1.1.4'
F F 0.0171 0.0103 'International Tables Vol C Tables 4.2.6.8 and 6.1.1.4'
S S 0.1246 0.1234 'International Tables Vol C Tables 4.2.6.8 and 6.1.1.4'

loop_
_geom_angle_atom_site_label_1
_geom_angle_atom_site_label_2
_geom_angle_atom_site_label_3
_geom_angle
O3 S1 O4 119.74(10)
O3 S1 N1 104.34(10)
O4 S1 N1 108.79(10)
O3 S1 C17 109.00(11)
O4 S1 C17 107.70(10)
N1 S1 C17 106.55(9)
C1 N1 S1 124.20(14)
C1 N1 H1 112.3(14)
S1 N1 H1 110.5(15)
C7 N2 C8 129.33(16)
C7 N2 H2A 120.6(12)
C8 N2 H2A 110.0(12)
C14 N3 C15 107.66(17)
C14 O2 C16 105.84(17)
C2 C1 N1 120.31(17)
C2 C1 C6 119.50(17)
N1 C1 C6 120.14(16)
C3 C2 C1 121.40(18)
C3 C2 H2 119.3
C1 C2 H2 119.3
C4 C3 C2 118.41(19)
C4 C3 H3 120.8
C2 C3 H3 120.8
F1 C4 C3 118.89(18)
F1 C4 C5 118.49(19)
C3 C4 C5 122.62(19)
C4 C5 C6 120.39(18)
C4 C5 H5 119.8
C6 C5 H5 119.8
C5 C6 C1 117.65(16)
C5 C6 C7 121.34(16)
C1 C6 C7 121.01(15)
O1 C7 N2 121.78(17)
O1 C7 C6 121.75(16)
N2 C7 C6 116.47(15)
C9 C8 N2 123.16(17)
C9 C8 C13 119.04(17)
N2 C8 C13 117.80(17)
C10 C9 C8 120.1(2)
C10 C9 H9 119.9
C8 C9 H9 119.9
C11 C10 C9 121.6(2)
C11 C10 H10 119.2
C9 C10 H10 119.2
C10 C11 C12 119.3(2)
C10 C11 H11 120.4
C12 C11 H11 120.4
C11 C12 C13 121.4(2)
C11 C12 H12 119.3
C13 C12 H12 119.3
C12 C13 C8 118.61(19)
C12 C13 C14 119.19(19)
C8 C13 C14 122.18(17)
N3 C14 O2 117.40(18)
N3 C14 C13 126.85(17)
O2 C14 C13 115.73(17)
N3 C15 C16 104.29(18)
N3 C15 H15A 110.9
C16 C15 H15A 110.9
N3 C15 H15B 110.9
C16 C15 H15B 110.9
H15A C15 H15B 108.9
O2 C16 C15 104.75(17)
O2 C16 H16A 110.8
C15 C16 H16A 110.8
O2 C16 H16B 110.8
C15 C16 H16B 110.8
H16A C16 H16B 108.9
C22 C17 C18 120.1(2)
C22 C17 S1 119.93(18)
C18 C17 S1 119.96(17)
C19 C18 C17 119.2(2)
C19 C18 H18 120.4
C17 C18 H18 120.4
C18 C19 C20 122.4(3)
C18 C19 H19 118.8
C20 C19 H19 118.8
C19 C20 C21 117.3(3)
C19 C20 C23 122.1(3)
C21 C20 C23 120.6(3)
C22 C21 C20 121.6(2)
C22 C21 H21 119.2
C20 C21 H21 119.2
C21 C22 C17 119.4(2)
C21 C22 H22 120.3
C17 C22 H22 120.3
C20 C23 H23A 109.5
C20 C23 H23B 109.5
H23A C23 H23B 109.5
C20 C23 H23C 109.5
H23A C23 H23C 109.5
H23B C23 H23C 109.5

loop_
_geom_bond_atom_site_label_1
_geom_bond_atom_site_label_2
_geom_bond_distance
S1 O3 1.4202(16)
S1 O4 1.4246(16)
S1 N1 1.6329(18)
S1 C17 1.744(2)
F1 C4 1.353(2)
N1 C1 1.408(2)
N1 H1 0.806(14)
N2 C7 1.339(2)
N2 C8 1.405(2)
N2 H2A 0.806(14)
N3 C14 1.267(2)
N3 C15 1.464(3)
O1 C7 1.230(2)
O2 C14 1.353(2)
O2 C16 1.449(3)
C1 C2 1.392(3)
C1 C6 1.410(2)
C2 C3 1.366(3)
C2 H2 0.9300
C3 C4 1.357(3)
C3 H3 0.9300
C4 C5 1.362(3)
C5 C6 1.393(3)
C5 H5 0.9300
C6 C7 1.492(2)
C8 C9 1.394(3)
C8 C13 1.407(3)
C9 C10 1.366(3)
C9 H9 0.9300
C10 C11 1.361(4)
C10 H10 0.9300
C11 C12 1.375(4)
C11 H11 0.9300
C12 C13 1.387(3)
C12 H12 0.9300
C13 C14 1.467(3)
C15 C16 1.509(3)
C15 H15A 0.9700
C15 H15B 0.9700
C16 H16A 0.9700
C16 H16B 0.9700
C17 C22 1.379(3)
C17 C18 1.387(3)
C18 C19 1.357(4)
C18 H18 0.9300
C19 C20 1.382(4)
C19 H19 0.9300
C20 C21 1.391(4)
C20 C23 1.496(4)
C21 C22 1.368(4)
C21 H21 0.9300
C22 H22 0.9300
C23 H23A 0.9600
C23 H23B 0.9600
C23 H23C 0.9600

loop_
_geom_hbond_atom_site_label_D
_geom_hbond_atom_site_label_H
_geom_hbond_atom_site_label_A
_geom_hbond_distance_DH
_geom_hbond_distance_HA
_geom_hbond_distance_DA
_geom_hbond_angle_DHA
N1 H1 O1 0.806(14) 1.907(17) 2.595(2) 142.9(19)
N2 H2A N3 0.806(14) 1.944(16) 2.669(2) 149.4(15)

loop_
_geom_torsion_atom_site_label_1
_geom_torsion_atom_site_label_2
_geom_torsion_atom_site_label_3
_geom_torsion_atom_site_label_4
_geom_torsion
O3 S1 N1 C1 172.53(17)
O4 S1 N1 C1 -58.58(19)
C17 S1 N1 C1 57.28(19)
S1 N1 C1 C2 46.1(3)
S1 N1 C1 C6 -136.51(17)
N1 C1 C2 C3 179.1(2)
C6 C1 C2 C3 1.7(3)
C1 C2 C3 C4 -2.5(3)
C2 C3 C4 F1 -179.1(2)
C2 C3 C4 C5 1.7(4)
F1 C4 C5 C6 -179.3(2)
C3 C4 C5 C6 0.0(4)
C4 C5 C6 C1 -0.8(3)
C4 C5 C6 C7 179.39(18)
C2 C1 C6 C5 0.0(3)
N1 C1 C6 C5 -177.36(18)
C2 C1 C6 C7 179.82(17)
N1 C1 C6 C7 2.4(3)
C8 N2 C7 O1 2.1(3)
C8 N2 C7 C6 -178.31(17)
C5 C6 C7 O1 -179.2(2)
C1 C6 C7 O1 1.1(3)
C5 C6 C7 N2 1.2(3)
C1 C6 C7 N2 -178.57(17)
C7 N2 C8 C9 -0.9(3)
C7 N2 C8 C13 178.94(18)
N2 C8 C9 C10 178.5(2)
C13 C8 C9 C10 -1.2(3)
C8 C9 C10 C11 0.1(4)
C9 C10 C11 C12 0.4(4)
C10 C11 C12 C13 0.3(4)
C11 C12 C13 C8 -1.4(3)
C11 C12 C13 C14 176.8(2)
C9 C8 C13 C12 1.9(3)
N2 C8 C13 C12 -177.95(18)
C9 C8 C13 C14 -176.32(18)
N2 C8 C13 C14 3.9(3)
C15 N3 C14 O2 -1.9(3)
C15 N3 C14 C13 176.75(19)
C16 O2 C14 N3 0.9(3)
C16 O2 C14 C13 -177.95(18)
C12 C13 C14 N3 178.5(2)
C8 C13 C14 N3 -3.3(3)
C12 C13 C14 O2 -2.7(3)
C8 C13 C14 O2 175.42(18)
C14 N3 C15 C16 2.1(2)
C14 O2 C16 C15 0.5(2)
N3 C15 C16 O2 -1.5(2)
O3 S1 C17 C22 158.62(15)
O4 S1 C17 C22 27.27(17)
N1 S1 C17 C22 -89.31(16)
O3 S1 C17 C18 -22.95(18)
O4 S1 C17 C18 -154.30(16)
N1 S1 C17 C18 89.11(17)
C22 C17 C18 C19 -0.5(3)
S1 C17 C18 C19 -178.92(16)
C17 C18 C19 C20 1.0(3)
C18 C19 C20 C21 -0.6(3)
C18 C19 C20 C23 -179.9(2)
C19 C20 C21 C22 -0.3(3)
C23 C20 C21 C22 178.9(2)
C20 C21 C22 C17 0.8(3)
C18 C17 C22 C21 -0.4(3)
S1 C17 C22 C21 178.00(15)
